data_7205127
loop_
_publ_author_name
'Prokhorova, T. G.'
'Buravov, L. I.'
'Yagubskii, E. B.'
'Zorina, L. V.'
'Khasanov, S. S.'
'Simonov, S. V.'
'Shibaeva, R. P.'
'Korobenko, A. V.'
'Zverev, V. N.'

_publ_section_title
;
 Effect of electrocrystallization medium on quality, structural
 features, and conducting properties of single crystals of the
 (BEDT-TTF)4AI[FeIII(C2O4)3]&#x00B7;G family
;
_journal_issue 2
_journal_name_full CrystEngComm
_journal_page_first 537
_journal_paper_doi 10.1039/c0ce00095g
_journal_volume 13
_journal_year 2011
_chemical_compound_source 'synthesis as described'
_chemical_formula_moiety '4(C10 H8 S8), C6 Fe O12, C7 H5 N, H3 O'
_chemical_formula_sum 'C53 H40 Fe N O13 S32'
_chemical_formula_weight 1980.63
_chemical_name_systematic
;
?
;
_space_group_IT_number 15
_symmetry_cell_setting monoclinic
_symmetry_space_group_name_Hall '-C 2yc'
_symmetry_space_group_name_H-M 'C 1 2/c 1'
_atom_sites_solution_hydrogens geom
_atom_sites_solution_primary direct
_atom_sites_solution_secondary difmap
_audit_creation_method
;
CrysAlis RED (Oxford Diffraction Ltd.),
SHELXL-97 and WinGX routine-INITIALISE
;
_cell_angle_alpha 90.00
_cell_angle_beta 92.726(5)
_cell_angle_gamma 90.00
_cell_formula_units_Z 4
_cell_length_a 10.2650(6)
_cell_length_b 20.1499(10)
_cell_length_c 35.2161(19)
_cell_measurement_radiation CuK\a
_cell_measurement_reflns_used 27833
_cell_measurement_temperature 293(2)
_cell_measurement_theta_max 75.7191
_cell_measurement_theta_min 3.7754
_cell_volume 7275.8(7)
_computing_cell_refinement 'CrysAlis RED, Oxford Diffraction Ltd.'
_computing_data_collection 'CrysAlis CCD, Oxford Diffraction Ltd.'
_computing_data_reduction 'CrysAlis RED, Oxford Diffraction Ltd.'
_computing_molecular_graphics 'Ortep-3 for Windows (Farrugia, 1997), DIAMOND 3.1 (Crystal Impact GbR 2005)'
_computing_publication_material 'WinGX publication routines (Farrugia, 1999)'
_computing_structure_refinement 'SHELXL-97 (Sheldrick, 2008)'
_computing_structure_solution 'SHELXS-97 (Sheldrick, 2008)'
_diffrn_ambient_temperature 293(2)
_diffrn_measured_fraction_theta_full 0.998
_diffrn_measured_fraction_theta_max 0.891
_diffrn_measurement_device_type 'Xcalibur, Ruby, Gemini'
_diffrn_radiation_monochromator graphite
_diffrn_radiation_source 'Enhance (Mo) X-ray Source'
_diffrn_radiation_type MoK\a
_diffrn_radiation_wavelength 0.71073
_diffrn_reflns_av_R_equivalents 0.0528
_diffrn_reflns_av_sigmaI/netI 0.0514
_diffrn_reflns_limit_h_max 14
_diffrn_reflns_limit_h_min -14
_diffrn_reflns_limit_k_max 26
_diffrn_reflns_limit_k_min -27
_diffrn_reflns_limit_l_max 46
_diffrn_reflns_limit_l_min -48
_diffrn_reflns_number 42736
_diffrn_reflns_theta_full 26.00
_diffrn_reflns_theta_max 29.55
_diffrn_reflns_theta_min 2.47
_diffrn_standards_decay_% 0
_exptl_absorpt_coefficient_mu 1.187
_exptl_absorpt_correction_T_max 1.00000
_exptl_absorpt_correction_T_min 0.71209
_exptl_absorpt_correction_type multi-scan
_exptl_absorpt_process_details 'Scale3AbsPack program of CrysAlisPro software'
_exptl_crystal_colour black
_exptl_crystal_density_diffrn 1.808
_exptl_crystal_density_method 'not measured'
_exptl_crystal_description wedge
_exptl_crystal_F_000 4028
_exptl_crystal_size_max 0.25
_exptl_crystal_size_mid 0.15
_exptl_crystal_size_min 0.05
_refine_diff_density_max 0.592
_refine_diff_density_min -0.554
_refine_diff_density_rms 0.076
_refine_ls_extinction_method none
_refine_ls_goodness_of_fit_ref 1.012
_refine_ls_hydrogen_treatment mixed
_refine_ls_matrix_type full
_refine_ls_number_parameters 495
_refine_ls_number_reflns 9083
_refine_ls_number_restraints 18
_refine_ls_restrained_S_all 1.012
_refine_ls_R_factor_all 0.0755
_refine_ls_R_factor_gt 0.0411
_refine_ls_shift/su_max 0.009
_refine_ls_shift/su_mean 0.000
_refine_ls_structure_factor_coef Fsqd
_refine_ls_weighting_details 'calc w=1/[\s^2^(Fo^2^)+(0.0587P)^2^+0.0000P] where P=(Fo^2^+2Fc^2^)/3'
_refine_ls_weighting_scheme calc
_refine_ls_wR_factor_gt 0.0972
_refine_ls_wR_factor_ref 0.1068
_reflns_number_gt 6008
_reflns_number_total 9083
_reflns_threshold_expression >2\s(I)
_cod_data_source_file C0CE00095G.TXT
_cod_data_source_block beta''-(BEDT-TTF)4H3O[Fe(C2O4)3]BN-(I)
_cod_original_sg_symbol_H-M 'C 2/c'
_cod_database_code 7205127

loop_
_symmetry_equiv_pos_as_xyz
'x, y, z'
'-x, y, -z+1/2'
'x+1/2, y+1/2, z'
'-x+1/2, y+1/2, -z+1/2'
'-x, -y, -z'
'x, -y, z-1/2'
'-x+1/2, -y+1/2, -z'
'x+1/2, -y+1/2, z-1/2'

loop_
_atom_site_label
_atom_site_type_symbol
_atom_site_fract_x
_atom_site_fract_y
_atom_site_fract_z
_atom_site_U_iso_or_equiv
_atom_site_adp_type
_atom_site_occupancy
_atom_site_symmetry_multiplicity
_atom_site_calc_flag
_atom_site_refinement_flags
_atom_site_disorder_assembly
_atom_site_disorder_group
S11 S 0.42229(6) 0.21423(3) 0.508259(18) 0.04085(16) Uani 1 1 d . . .
S12 S 0.66380(6) 0.14372(3) 0.531099(18) 0.03873(16) Uani 1 1 d . . .
S13 S 0.54212(6) 0.24565(3) 0.426303(19) 0.04069(16) Uani 1 1 d . . .
S14 S 0.78050(6) 0.17389(3) 0.450278(18) 0.03965(16) Uani 1 1 d . . .
S15 S 0.29380(6) 0.19316(4) 0.57975(2) 0.04703(18) Uani 1 1 d . . .
S16 S 0.58500(6) 0.11108(4) 0.608422(19) 0.04446(17) Uani 1 1 d . . .
S17 S 0.62134(8) 0.27435(4) 0.34922(2) 0.0554(2) Uani 1 1 d . . .
S18 S 0.91024(7) 0.19311(4) 0.37828(2) 0.04956(19) Uani 1 1 d . . .
C11 C 0.5760(2) 0.18807(12) 0.49612(7) 0.0342(5) Uani 1 1 d . . .
C12 C 0.6268(2) 0.20107(11) 0.46188(7) 0.0329(5) Uani 1 1 d . . .
C13 C 0.4327(2) 0.18024(12) 0.55416(7) 0.0342(5) Uani 1 1 d . . .
C14 C 0.5438(2) 0.14794(12) 0.56471(6) 0.0323(5) Uani 1 1 d . . .
C15 C 0.6643(2) 0.23996(12) 0.39358(7) 0.0363(6) Uani 1 1 d . . .
C16 C 0.7737(2) 0.20783(12) 0.40476(7) 0.0353(5) Uani 1 1 d . . .
C17 C 0.3504(3) 0.16962(14) 0.62732(8) 0.0463(7) Uani 1 1 d . . .
H17A H 0.4038 0.2052 0.6382 0.056 Uiso 1 1 calc R . .
H17B H 0.2755 0.1646 0.6429 0.056 Uiso 1 1 calc R . .
C18 C 0.4289(2) 0.10585(13) 0.62912(8) 0.0423(6) Uani 1 1 d . . .
H18A H 0.3784 0.0712 0.6162 0.051 Uiso 1 1 calc R . .
H18B H 0.4421 0.0928 0.6555 0.051 Uiso 1 1 calc R . .
C19 C 0.7664(3) 0.26131(19) 0.32346(9) 0.0663(9) Uani 1 1 d . . .
H19A H 0.7434 0.2636 0.2965 0.080 Uiso 1 1 calc R . .
H19B H 0.8269 0.2972 0.3294 0.080 Uiso 1 1 calc R . .
C20 C 0.8350(3) 0.19587(17) 0.33175(9) 0.0631(9) Uani 1 1 d . . .
H20A H 0.9008 0.1890 0.3133 0.076 Uiso 1 1 calc R . .
H20B H 0.7722 0.1600 0.3290 0.076 Uiso 1 1 calc R . .
S21 S 0.02567(6) 0.08860(3) 0.518850(18) 0.04066(16) Uani 1 1 d . . .
S22 S 0.25810(6) 0.01234(3) 0.543503(18) 0.03887(16) Uani 1 1 d . . .
S23 S 0.15015(6) 0.11825(4) 0.438927(17) 0.04043(16) Uani 1 1 d . . .
S24 S 0.38535(6) 0.04362(3) 0.462822(18) 0.03840(16) Uani 1 1 d . . .
S25 S -0.11025(7) 0.07079(5) 0.58926(2) 0.0588(2) Uani 1 1 d . . .
S26 S 0.16885(6) -0.01702(4) 0.62027(2) 0.04785(19) Uani 1 1 d . . .
S27 S 0.24571(7) 0.15756(4) 0.364361(19) 0.0518(2) Uani 1 1 d . . .
S28 S 0.52258(6) 0.07238(3) 0.39240(2) 0.04250(17) Uani 1 1 d . . .
C21 C 0.1789(2) 0.05988(12) 0.50833(7) 0.0338(5) Uani 1 1 d . . .
C22 C 0.2331(2) 0.07317(12) 0.47427(7) 0.0336(5) Uani 1 1 d . . .
C23 C 0.0293(2) 0.05462(12) 0.56440(7) 0.0351(5) Uani 1 1 d . A .
C24 C 0.1358(2) 0.01955(12) 0.57597(7) 0.0322(5) Uani 1 1 d . A .
C25 C 0.2774(2) 0.11753(12) 0.40760(7) 0.0348(5) Uani 1 1 d . B .
C26 C 0.3859(2) 0.08383(11) 0.41895(7) 0.0323(5) Uani 1 1 d . B .
C27A C -0.0488(7) 0.0538(4) 0.6374(2) 0.0497(16) Uani 0.73 1 d P A 1
H27A H 0.0131 0.0882 0.6452 0.060 Uiso 0.73 1 calc PR A 1
H27B H -0.1208 0.0561 0.6543 0.060 Uiso 0.73 1 calc PR A 1
C28A C 0.0167(4) -0.0128(2) 0.64232(11) 0.0422(9) Uani 0.73 1 d P A 1
H28A H -0.0408 -0.0469 0.6316 0.051 Uiso 0.73 1 calc PR A 1
H28B H 0.0306 -0.0220 0.6692 0.051 Uiso 0.73 1 calc PR A 1
C27B C -0.0870(18) 0.0298(10) 0.6314(6) 0.043(4) Uani 0.27 1 d P A 2
H27C H -0.1432 0.0490 0.6499 0.051 Uiso 0.27 1 calc PR A 2
H27D H -0.1118 -0.0163 0.6279 0.051 Uiso 0.27 1 calc PR A 2
C28B C 0.0531(11) 0.0332(7) 0.6467(3) 0.052(3) Uani 0.27 1 d P A 2
H28C H 0.0568 0.0186 0.6730 0.063 Uiso 0.27 1 calc PR A 2
H28D H 0.0813 0.0792 0.6464 0.063 Uiso 0.27 1 calc PR A 2
C29A C 0.3656(4) 0.1275(2) 0.33354(12) 0.0482(10) Uani 0.81 1 d P B 1
H29A H 0.3236 0.1197 0.3087 0.058 Uiso 0.81 1 calc PR B 1
H29B H 0.4300 0.1622 0.3306 0.058 Uiso 0.81 1 calc PR B 1
C30A C 0.4358(4) 0.0649(2) 0.34609(10) 0.0459(9) Uani 0.81 1 d P B 1
H30A H 0.4978 0.0532 0.3272 0.055 Uiso 0.81 1 calc PR B 1
H30B H 0.3729 0.0292 0.3472 0.055 Uiso 0.81 1 calc PR B 1
C29B C 0.3427(18) 0.0974(9) 0.3377(5) 0.038(4) Uani 0.19 1 d PU B 2
H29C H 0.3091 0.0533 0.3423 0.046 Uiso 0.19 1 calc PR B 2
H29D H 0.3287 0.1065 0.3108 0.046 Uiso 0.19 1 calc PR B 2
C30B C 0.4865(15) 0.0969(9) 0.3470(4) 0.041(4) Uani 0.19 1 d PU B 2
H30C H 0.5211 0.1411 0.3433 0.050 Uiso 0.19 1 calc PR B 2
H30D H 0.5283 0.0671 0.3297 0.050 Uiso 0.19 1 calc PR B 2
Fe1 Fe 0.5000 0.08324(2) 0.7500 0.03434(13) Uani 1 2 d S . .
O1 O 0.42460(18) 0.16063(9) 0.71968(5) 0.0454(4) Uani 1 1 d . . .
O2 O 0.39347(16) 0.02190(8) 0.71600(5) 0.0402(4) Uani 1 1 d . . .
O3 O 0.64921(17) 0.06541(9) 0.71652(5) 0.0431(4) Uani 1 1 d . . .
O4 O 0.4074(2) 0.27107(10) 0.71998(7) 0.0626(6) Uani 1 1 d . . .
O5 O 0.21787(19) -0.04299(10) 0.71473(6) 0.0565(5) Uani 1 1 d . . .
O6 O 0.81623(19) -0.00429(11) 0.71085(6) 0.0593(5) Uani 1 1 d . . .
C1 C 0.4511(2) 0.21863(13) 0.73258(8) 0.0437(6) Uani 1 1 d . . .
C2 C 0.2937(2) -0.00370(13) 0.73045(7) 0.0385(6) Uani 1 1 d . . .
C3 C 0.7283(2) 0.02037(13) 0.72849(7) 0.0400(6) Uani 1 1 d . . .
C31 C 0.0138(8) 0.1147(3) 0.7428(2) 0.0593(17) Uiso 0.50 1 d P . .
H31 H 0.0160 0.0687 0.7407 0.071 Uiso 0.50 1 calc PR . .
C32 C 0.1057(7) 0.1526(4) 0.7252(2) 0.059(2) Uiso 0.50 1 d P . .
H32 H 0.1685 0.1315 0.7113 0.071 Uiso 0.50 1 calc PR . .
C33 C 0.1063(9) 0.2195(5) 0.7278(3) 0.055(3) Uiso 0.50 1 d P . .
H33 H 0.1700 0.2442 0.7162 0.066 Uiso 0.50 1 calc PR . .
C34 C 0.0133(9) 0.2503(2) 0.7473(3) 0.0461(14) Uiso 0.50 1 d P . .
C35 C -0.0824(9) 0.2134(5) 0.7665(3) 0.051(3) Uiso 0.50 1 d P . .
H35 H -0.1440 0.2348 0.7807 0.061 Uiso 0.50 1 calc PR . .
C36 C -0.0810(8) 0.1446(4) 0.7633(2) 0.057(2) Uiso 0.50 1 d P . .
H36 H -0.1433 0.1190 0.7749 0.069 Uiso 0.50 1 calc PR . .
C37 C 0.0180(9) 0.3215(2) 0.7513(3) 0.0555(17) Uiso 0.50 1 d P . .
N31 N 0.0232(7) 0.3765(2) 0.7532(2) 0.0666(16) Uiso 0.50 1 d P . .
O41 O 0.0096(7) -0.09826(16) 0.75533(18) 0.0588(11) Uiso 0.50 1 d PD . .
H41A H 0.039(4) -0.1522(19) 0.7657(17) 0.088 Uiso 0.50 1 d PD . .
H41B H 0.090(4) -0.058(2) 0.7650(19) 0.088 Uiso 0.50 1 d PD . .
H41C H -0.095(4) -0.082(2) 0.765(2) 0.088 Uiso 0.50 1 d PD . .

loop_
_atom_site_aniso_label
_atom_site_aniso_U_11
_atom_site_aniso_U_22
_atom_site_aniso_U_33
_atom_site_aniso_U_23
_atom_site_aniso_U_13
_atom_site_aniso_U_12
S11 0.0350(3) 0.0540(4) 0.0338(3) 0.0047(3) 0.0044(3) 0.0108(3)
S12 0.0321(3) 0.0523(4) 0.0323(3) 0.0087(3) 0.0067(3) 0.0088(3)
S13 0.0358(3) 0.0519(4) 0.0345(3) 0.0065(3) 0.0033(3) 0.0096(3)
S14 0.0337(3) 0.0490(4) 0.0366(4) 0.0074(3) 0.0048(3) 0.0080(3)
S15 0.0355(3) 0.0623(4) 0.0442(4) 0.0034(3) 0.0121(3) 0.0115(3)
S16 0.0397(4) 0.0576(4) 0.0368(4) 0.0134(3) 0.0093(3) 0.0076(3)
S17 0.0664(5) 0.0676(5) 0.0320(4) 0.0107(3) -0.0013(3) 0.0067(4)
S18 0.0467(4) 0.0505(4) 0.0535(4) 0.0046(3) 0.0237(3) 0.0039(3)
C11 0.0296(12) 0.0416(14) 0.0314(13) 0.0003(11) 0.0009(10) 0.0014(10)
C12 0.0318(12) 0.0362(13) 0.0307(13) -0.0015(10) 0.0026(10) 0.0016(10)
C13 0.0314(13) 0.0412(14) 0.0303(13) 0.0000(11) 0.0062(10) 0.0014(10)
C14 0.0340(12) 0.0347(13) 0.0289(12) 0.0000(10) 0.0074(10) -0.0021(10)
C15 0.0423(14) 0.0373(13) 0.0294(13) 0.0005(11) 0.0043(11) -0.0008(11)
C16 0.0360(13) 0.0361(13) 0.0345(13) 0.0021(11) 0.0080(11) 0.0003(10)
C17 0.0465(16) 0.0527(17) 0.0409(15) -0.0003(13) 0.0159(12) 0.0046(12)
C18 0.0448(15) 0.0448(15) 0.0384(15) 0.0028(12) 0.0139(12) -0.0028(11)
C19 0.066(2) 0.102(3) 0.0318(15) 0.0111(17) 0.0063(14) -0.0221(19)
C20 0.068(2) 0.073(2) 0.0494(18) -0.0166(17) 0.0191(16) -0.0091(17)
S21 0.0340(3) 0.0595(4) 0.0288(3) 0.0080(3) 0.0052(3) 0.0140(3)
S22 0.0342(3) 0.0512(4) 0.0317(3) 0.0078(3) 0.0071(3) 0.0120(3)
S23 0.0350(3) 0.0587(4) 0.0283(3) 0.0069(3) 0.0080(3) 0.0149(3)
S24 0.0330(3) 0.0484(4) 0.0342(3) 0.0056(3) 0.0056(3) 0.0110(3)
S25 0.0427(4) 0.0921(6) 0.0431(4) 0.0216(4) 0.0177(3) 0.0283(4)
S26 0.0359(4) 0.0648(5) 0.0435(4) 0.0259(3) 0.0091(3) 0.0079(3)
S27 0.0623(4) 0.0617(5) 0.0326(4) 0.0131(3) 0.0159(3) 0.0234(4)
S28 0.0344(3) 0.0483(4) 0.0461(4) 0.0010(3) 0.0155(3) 0.0068(3)
C21 0.0291(12) 0.0427(14) 0.0297(12) 0.0014(11) 0.0032(10) 0.0046(10)
C22 0.0320(12) 0.0402(13) 0.0288(12) -0.0001(10) 0.0046(10) 0.0056(10)
C23 0.0349(13) 0.0442(14) 0.0266(12) 0.0063(11) 0.0059(10) 0.0051(10)
C24 0.0296(12) 0.0380(13) 0.0295(12) 0.0069(10) 0.0056(10) 0.0014(9)
C25 0.0395(14) 0.0384(13) 0.0271(12) 0.0009(10) 0.0087(10) 0.0062(10)
C26 0.0329(13) 0.0351(13) 0.0296(12) 0.0005(10) 0.0082(10) 0.0037(9)
C27A 0.053(5) 0.062(5) 0.035(3) 0.009(3) 0.009(3) 0.016(3)
C28A 0.037(2) 0.054(3) 0.037(2) 0.0136(19) 0.0086(16) 0.0017(18)
C27B 0.030(8) 0.067(12) 0.032(8) 0.015(8) 0.010(6) -0.001(6)
C28B 0.049(7) 0.069(8) 0.038(6) 0.001(6) -0.003(5) 0.005(6)
C29A 0.054(3) 0.058(3) 0.033(2) 0.005(2) 0.0144(17) 0.006(2)
C30A 0.054(2) 0.050(2) 0.0348(19) -0.0080(18) 0.0114(18) 0.0080(19)
C29B 0.051(8) 0.036(8) 0.029(7) 0.004(6) 0.012(6) -0.005(6)
C30B 0.038(7) 0.047(7) 0.041(7) -0.002(6) 0.017(6) -0.007(6)
Fe1 0.0403(3) 0.0354(3) 0.0277(3) 0.000 0.0052(2) 0.000
O1 0.0612(12) 0.0393(10) 0.0352(10) 0.0024(8) -0.0036(9) 0.0040(8)
O2 0.0442(10) 0.0451(10) 0.0319(9) -0.0021(8) 0.0081(8) -0.0074(8)
O3 0.0441(10) 0.0521(11) 0.0339(10) 0.0047(8) 0.0107(8) -0.0013(8)
O4 0.0711(14) 0.0415(11) 0.0752(15) 0.0125(11) 0.0047(12) 0.0080(10)
O5 0.0506(11) 0.0693(14) 0.0495(12) -0.0051(11) 0.0029(9) -0.0192(10)
O6 0.0542(12) 0.0756(14) 0.0499(12) -0.0019(11) 0.0208(10) 0.0117(10)
C1 0.0460(15) 0.0406(16) 0.0458(16) 0.0032(13) 0.0167(12) -0.0001(12)
C2 0.0412(14) 0.0394(14) 0.0350(14) 0.0039(12) 0.0011(11) 0.0022(11)
C3 0.0375(14) 0.0460(15) 0.0371(14) -0.0091(12) 0.0075(12) -0.0052(11)

loop_
_atom_type_symbol
_atom_type_description
_atom_type_scat_dispersion_real
_atom_type_scat_dispersion_imag
_atom_type_scat_source
C C 0.0033 0.0016 'International Tables Vol C Tables 4.2.6.8 and 6.1.1.4'
H H 0.0000 0.0000 'International Tables Vol C Tables 4.2.6.8 and 6.1.1.4'
N N 0.0061 0.0033 'International Tables Vol C Tables 4.2.6.8 and 6.1.1.4'
O O 0.0106 0.0060 'International Tables Vol C Tables 4.2.6.8 and 6.1.1.4'
S S 0.1246 0.1234 'International Tables Vol C Tables 4.2.6.8 and 6.1.1.4'
Fe Fe 0.3463 0.8444 'International Tables Vol C Tables 4.2.6.8 and 6.1.1.4'

loop_
_geom_angle_atom_site_label_1
_geom_angle_atom_site_label_2
_geom_angle_atom_site_label_3
_geom_angle
_geom_angle_site_symmetry_1
_geom_angle_site_symmetry_3
_geom_angle_publ_flag
C11 S11 C13 95.28(11) . . ?
C11 S12 C14 95.53(11) . . ?
C12 S13 C15 95.22(11) . . ?
C12 S14 C16 95.50(11) . . ?
C13 S15 C17 101.82(12) . . ?
C14 S16 C18 101.53(12) . . ?
C15 S17 C19 102.31(14) . . ?
C16 S18 C20 99.35(13) . . ?
C12 C11 S11 123.40(19) . . ?
C12 C11 S12 121.25(18) . . ?
S11 C11 S12 115.34(13) . . ?
C11 C12 S14 122.55(19) . . ?
C11 C12 S13 122.50(18) . . ?
S14 C12 S13 114.95(13) . . ?
C14 C13 S15 129.15(19) . . ?
C14 C13 S11 117.11(17) . . ?
S15 C13 S11 113.74(13) . . ?
C13 C14 S16 127.93(17) . . ?
C13 C14 S12 116.74(18) . . ?
S16 C14 S12 115.31(13) . . ?
C16 C15 S17 128.86(19) . . ?
C16 C15 S13 117.14(19) . . ?
S17 C15 S13 113.91(14) . . ?
C15 C16 S14 117.17(18) . . ?
C15 C16 S18 127.48(19) . . ?
S14 C16 S18 115.30(14) . . ?
C18 C17 S15 114.02(19) . . ?
C17 C18 S16 114.59(18) . . ?
C20 C19 S17 114.7(2) . . ?
C19 C20 S18 112.5(2) . . ?
C21 S21 C23 94.93(11) . . ?
C21 S22 C24 95.43(11) . . ?
C22 S23 C25 95.31(11) . . ?
C22 S24 C26 94.99(11) . . ?
C27B S25 C23 105.2(7) . . ?
C23 S25 C27A 100.2(3) . . ?
C24 S26 C28A 103.47(15) . . ?
C24 S26 C28B 96.7(4) . . ?
C25 S27 C29A 105.62(16) . . ?
C25 S27 C29B 93.3(6) . . ?
C30B S28 C26 108.8(5) . . ?
C26 S28 C30A 96.86(15) . . ?
C22 C21 S21 122.10(19) . . ?
C22 C21 S22 122.40(18) . . ?
S21 C21 S22 115.50(13) . . ?
C21 C22 S23 121.67(18) . . ?
C21 C22 S24 122.83(19) . . ?
S23 C22 S24 115.46(13) . . ?
C24 C23 S21 117.71(17) . . ?
C24 C23 S25 128.29(18) . . ?
S21 C23 S25 114.00(13) . . ?
C23 C24 S22 116.38(17) . . ?
C23 C24 S26 127.73(18) . . ?
S22 C24 S26 115.84(13) . . ?
C26 C25 S27 127.63(18) . . ?
C26 C25 S23 116.60(18) . . ?
S27 C25 S23 115.70(13) . . ?
C25 C26 S28 125.70(18) . . ?
C25 C26 S24 117.34(17) . . ?
S28 C26 S24 116.83(13) . . ?
C28A C27A S25 114.1(5) . . ?
C27A C28A S26 112.9(4) . . ?
C28B C27B S25 112.3(11) . . ?
C27B C28B S26 114.7(10) . . ?
C30A C29A S27 116.0(3) . . ?
C29A C30A S28 113.5(3) . . ?
C30B C29B S27 116.3(12) . . ?
C29B C30B S28 112.1(11) . . ?
O2 Fe1 O2 104.02(10) . 2_656 ?
O2 Fe1 O3 87.06(7) . . ?
O2 Fe1 O3 80.27(7) 2_656 . ?
O2 Fe1 O3 80.27(7) . 2_656 ?
O2 Fe1 O3 87.06(7) 2_656 2_656 ?
O3 Fe1 O3 159.39(11) . 2_656 ?
O2 Fe1 O1 166.66(7) . 2_656 ?
O2 Fe1 O1 88.62(7) 2_656 2_656 ?
O3 Fe1 O1 99.46(7) . 2_656 ?
O3 Fe1 O1 96.39(7) 2_656 2_656 ?
O2 Fe1 O1 88.62(7) . . ?
O2 Fe1 O1 166.66(7) 2_656 . ?
O3 Fe1 O1 96.39(7) . . ?
O3 Fe1 O1 99.46(7) 2_656 . ?
O1 Fe1 O1 79.14(11) 2_656 . ?
C1 O1 Fe1 116.58(17) . . ?
C2 O2 Fe1 115.89(15) . . ?
C3 O3 Fe1 115.10(15) . . ?
O4 C1 O1 126.3(3) . . ?
O4 C1 C1 120.04(17) . 2_656 ?
O1 C1 C1 113.62(15) . 2_656 ?
O5 C2 O2 126.0(2) . . ?
O5 C2 C3 120.4(2) . 2_656 ?
O2 C2 C3 113.6(2) . 2_656 ?
O6 C3 O3 126.4(2) . . ?
O6 C3 C2 119.3(2) . 2_656 ?
O3 C3 C2 114.3(2) . 2_656 ?
C36 C31 C32 120.5(6) . . ?
C33 C32 C31 121.4(8) . . ?
C34 C33 C32 119.4(8) . . ?
C33 C34 C35 121.3(6) . . ?
C33 C34 C37 119.0(8) . . ?
C35 C34 C37 119.5(8) . . ?
C36 C35 C34 118.1(8) . . ?
C31 C36 C35 119.2(8) . . ?
N31 C37 C34 177.7(13) . . ?

loop_
_geom_bond_atom_site_label_1
_geom_bond_atom_site_label_2
_geom_bond_distance
_geom_bond_site_symmetry_2
_geom_bond_publ_flag
S11 C11 1.736(2) . ?
S11 C13 1.754(2) . ?
S12 C11 1.739(2) . ?
S12 C14 1.750(2) . ?
S13 C12 1.740(2) . ?
S13 C15 1.747(2) . ?
S14 C12 1.737(2) . ?
S14 C16 1.741(3) . ?
S15 C13 1.742(2) . ?
S15 C17 1.810(3) . ?
S16 C14 1.743(2) . ?
S16 C18 1.795(2) . ?
S17 C15 1.746(3) . ?
S17 C19 1.799(3) . ?
S18 C16 1.745(2) . ?
S18 C20 1.779(3) . ?
C11 C12 1.362(3) . ?
C13 C14 1.350(3) . ?
C15 C16 1.339(3) . ?
C17 C18 1.516(4) . ?
C19 C20 1.517(5) . ?
S21 C21 1.733(2) . ?
S21 C23 1.743(2) . ?
S22 C21 1.737(2) . ?
S22 C24 1.744(2) . ?
S23 C22 1.731(2) . ?
S23 C25 1.750(2) . ?
S24 C22 1.738(2) . ?
S24 C26 1.745(2) . ?
S25 C27B 1.71(2) . ?
S25 C23 1.744(2) . ?
S25 C27A 1.814(8) . ?
S26 C24 1.744(2) . ?
S26 C28A 1.779(3) . ?
S26 C28B 1.846(12) . ?
S27 C25 1.740(2) . ?
S27 C29A 1.785(4) . ?
S27 C29B 1.852(18) . ?
S28 C30B 1.698(16) . ?
S28 C26 1.738(2) . ?
S28 C30A 1.827(4) . ?
C21 C22 1.372(3) . ?
C23 C24 1.349(3) . ?
C25 C26 1.348(3) . ?
C27A C28A 1.507(9) . ?
C27B C28B 1.51(2) . ?
C29A C30A 1.509(6) . ?
C29B C30B 1.50(2) . ?
Fe1 O2 2.0080(17) . ?
Fe1 O2 2.0080(17) 2_656 ?
Fe1 O3 2.0093(16) . ?
Fe1 O3 2.0093(16) 2_656 ?
Fe1 O1 2.0229(18) 2_656 ?
Fe1 O1 2.0229(18) . ?
O1 C1 1.279(3) . ?
O2 C2 1.274(3) . ?
O3 C3 1.276(3) . ?
O4 C1 1.223(3) . ?
O5 C2 1.224(3) . ?
O6 C3 1.225(3) . ?
C1 C1 1.548(6) 2_656 ?
C2 C3 1.552(4) 2_656 ?
C3 C2 1.552(4) 2_656 ?
C31 C36 1.379(11) . ?
C31 C32 1.383(10) . ?
C32 C33 1.352(12) . ?
C33 C34 1.353(12) . ?
C34 C35 1.429(12) . ?
C34 C37 1.442(6) . ?
C35 C36 1.392(12) . ?
C37 N31 1.112(6) . ?
